data_4108754
loop_
_publ_author_name
'Xu Cheng'
'Sreekumar Vellalath'
'Richard Goddard'
'Benjamin List'

_publ_section_title
;
 Direct Catalytic Asymmetric Synthesis of Cyclic Aminals from Aldehydes
;
_journal_name_full 'Journal of the American Chemical Society'
_journal_page_first 15786
_journal_page_last 15787
_journal_paper_doi 10.1021/ja8071034
_journal_volume 130
_journal_year 2008
_chemical_formula_sum 'C24 H30 Cl2 N4 O2'
_space_group_IT_number 19
_symmetry_cell_setting orthorhombic
_symmetry_space_group_name_Hall 'P 2ac 2ab'
_symmetry_space_group_name_H-M 'P 21 21 21'
_audit_block_code CXU-CD-017-01
_audit_creation_date 2008-06-12
_cell_angle_alpha 90.0
_cell_angle_beta 90.0
_cell_angle_gamma 90.0
_cell_formula_units_Z 4
_cell_length_a 9.6888(5)
_cell_length_b 11.7838(7)
_cell_length_c 21.5338(12)
_cell_volume 2458.5(2)
_cod_data_source_file ja8071034_si_002.cif
_cod_data_source_block 6263
_cod_original_formula_sum 'C24 H30 N4 Cl2 O2'
_cod_database_code 4108754

loop_
_symmetry_equiv_pos_as_xyz
'x, y, z'
'-x+1/2, -y, z+1/2'
'-x, y+1/2, -z+1/2'
'x+1/2, -y+1/2, -z'

loop_
_atom_site_label
_atom_site_type_symbol
_atom_site_fract_x
_atom_site_fract_y
_atom_site_fract_z
_atom_site_U_iso_or_equiv
_atom_site_adp_type
_atom_site_occupancy
_atom_site_symmetry_multiplicity
_atom_site_calc_flag
_atom_site_refinement_flags
_atom_site_disorder_assembly
_atom_site_disorder_group
C1 C 0.3424(5) 0.0100(5) 0.5686(3) 0.0447(13) Uani 1 1 d . A 1
C2 C 0.2182(6) 0.1440(6) 0.5018(3) 0.0525(15) Uani 1 1 d . A 1
H2A H 0.1406 0.0947 0.4873 0.063 Uiso 1 1 calc R A 1
C3 C 0.1650(5) 0.1387(5) 0.6125(3) 0.0503(14) Uani 1 1 d . A 1
C4 C 0.0796(6) 0.1746(6) 0.6625(3) 0.0617(18) Uani 1 1 d . A 1
H4A H 0.0276 0.2428 0.6597 0.074 Uiso 1 1 calc R A 1
C5 C 0.0743(6) 0.1086(7) 0.7148(3) 0.0664(19) Uani 1 1 d . A 1
H5 H 0.0153 0.1306 0.7478 0.080 Uiso 1 1 calc R A 1
C6 C 0.1513(6) 0.0119(6) 0.7209(3) 0.0618(17) Uani 1 1 d . A 1
C7 C 0.2352(6) -0.0243(6) 0.6732(3) 0.0516(15) Uani 1 1 d . A 1
H7 H 0.2883 -0.0915 0.6776 0.062 Uiso 1 1 calc R A 1
C8 C 0.2417(5) 0.0386(5) 0.6181(3) 0.0462(14) Uani 1 1 d . A 1
C9 C 0.2588(6) 0.2249(5) 0.4490(3) 0.0525(15) Uani 1 1 d . A 1
H9A H 0.3301 0.2778 0.4647 0.063 Uiso 1 1 calc R A 1
H9B H 0.3012 0.1797 0.4152 0.063 Uiso 1 1 calc R A 1
C10 C 0.1429(6) 0.2936(6) 0.4219(3) 0.0600(16) Uani 1 1 d . A 1
H10 H 0.0997 0.3395 0.4557 0.072 Uiso 1 1 calc R A 1
C11 C 0.0327(7) 0.2188(7) 0.3926(3) 0.0695(19) Uani 1 1 d . A 1
H11A H 0.0760 0.1661 0.3633 0.104 Uiso 1 1 calc R A 1
H11B H -0.0341 0.2665 0.3705 0.104 Uiso 1 1 calc R A 1
H11C H -0.0148 0.1758 0.4252 0.104 Uiso 1 1 calc R A 1
C12 C 0.2016(8) 0.3737(7) 0.3735(3) 0.073(2) Uani 1 1 d . A 1
H12A H 0.2803 0.4148 0.3911 0.109 Uiso 1 1 calc R A 1
H12B H 0.1303 0.4279 0.3608 0.109 Uiso 1 1 calc R A 1
H12C H 0.2321 0.3300 0.3373 0.109 Uiso 1 1 calc R A 1
C13 C 0.1384(6) 0.5204(5) 0.5674(3) 0.0466(13) Uani 1 1 d . B 1
C14 C 0.2242(7) 0.6982(6) 0.5186(3) 0.0658(19) Uani 1 1 d . B 1
H14 H 0.1670 0.7649 0.5059 0.079 Uiso 1 1 calc R B 1
C15 C 0.3128(7) 0.6388(6) 0.6184(3) 0.0645(17) Uani 1 1 d . B 1
C16 C 0.4062(7) 0.6598(7) 0.6659(4) 0.071(2) Uani 1 1 d . B 1
H16 H 0.4542 0.7300 0.6677 0.086 Uiso 1 1 calc R B 1
C17 C 0.4286(6) 0.5781(6) 0.7105(3) 0.0635(18) Uani 1 1 d . B 1
H17 H 0.4942 0.5911 0.7426 0.076 Uiso 1 1 calc R B 1
C18 C 0.3568(6) 0.4785(6) 0.7087(3) 0.0551(15) Uani 1 1 d . B 1
C19 C 0.2629(6) 0.4563(5) 0.6620(3) 0.0476(14) Uani 1 1 d . B 1
H19 H 0.2141 0.3864 0.6607 0.057 Uiso 1 1 calc R B 1
C20 C 0.2417(5) 0.5391(5) 0.6170(3) 0.0450(13) Uani 1 1 d . B 1
C21 C 0.3354(11) 0.6797(9) 0.4688(5) 0.110(3) Uani 1 1 d . B 1
H21A H 0.4105 0.7347 0.4770 0.132 Uiso 1 1 calc R B 1
H21B H 0.3745 0.6030 0.4754 0.132 Uiso 1 1 calc R B 1
C22A C 0.3011(8) 0.6886(8) 0.4063(4) 0.048(3) Uani 0.67(2) 1 d P B 1
H22 H 0.2200 0.6389 0.3969 0.057 Uiso 0.67(2) 1 calc PR B 1
C22B C 0.362(2) 0.769(3) 0.4252(11) 0.095(12) Uani 0.33(2) 1 d P B 2
C23 C 0.2642(10) 0.8190(9) 0.3903(5) 0.110(3) Uani 1 1 d . B 1
H23A H 0.1933 0.8464 0.4191 0.165 Uiso 1 1 calc R B 1
H23B H 0.2297 0.8241 0.3476 0.165 Uiso 1 1 calc R B 1
H23C H 0.3474 0.8657 0.3945 0.165 Uiso 1 1 calc R B 1
C24 C 0.4264(9) 0.6528(12) 0.3655(5) 0.130(4) Uani 1 1 d . B 1
H24A H 0.4977 0.7116 0.3675 0.195 Uiso 1 1 calc R B 1
H24B H 0.3962 0.6432 0.3223 0.195 Uiso 1 1 calc R B 1
H24C H 0.4641 0.5809 0.3809 0.195 Uiso 1 1 calc R B 1
Cl1 Cl 0.1388(2) -0.0722(2) 0.78714(9) 0.0876(7) Uani 1 1 d . A 1
Cl2 Cl 0.3891(2) 0.3749(2) 0.76413(9) 0.0841(6) Uani 1 1 d . B 1
N1 N 0.3340(5) 0.0732(4) 0.5170(2) 0.0488(11) Uani 1 1 d . A 1
H1 H 0.4037 0.0712 0.4908 0.059 Uiso 1 1 calc R A 1
N2 N 0.1757(5) 0.2020(5) 0.5576(3) 0.0606(14) Uani 1 1 d . A 1
H2 H 0.1570 0.2750 0.5571 0.073 Uiso 1 1 calc R A 1
N3 N 0.1333(6) 0.5983(4) 0.5220(2) 0.0604(14) Uani 1 1 d . B 1
H3 H 0.0717 0.5891 0.4924 0.073 Uiso 1 1 calc R B 1
N4 N 0.2822(8) 0.7219(6) 0.5754(4) 0.095(2) Uani 1 1 d . B 1
H4 H 0.3006 0.7930 0.5848 0.113 Uiso 1 1 calc R B 1
O1 O 0.4314(4) -0.0646(3) 0.57519(18) 0.0483(9) Uani 1 1 d . A 1
O2 O 0.0610(4) 0.4351(4) 0.56679(18) 0.0492(9) Uani 1 1 d . B 1

loop_
_atom_site_aniso_label
_atom_site_aniso_U_11
_atom_site_aniso_U_22
_atom_site_aniso_U_33
_atom_site_aniso_U_23
_atom_site_aniso_U_13
_atom_site_aniso_U_12
C1 0.032(3) 0.057(4) 0.045(3) 0.002(3) -0.001(2) -0.010(3)
C2 0.038(3) 0.062(4) 0.057(4) 0.011(3) -0.007(3) -0.006(3)
C3 0.029(3) 0.062(4) 0.060(4) 0.003(3) -0.001(2) -0.002(3)
C4 0.034(3) 0.061(4) 0.091(5) 0.006(4) 0.007(3) -0.004(3)
C5 0.038(3) 0.091(6) 0.070(4) -0.001(4) 0.010(3) -0.006(3)
C6 0.041(3) 0.081(5) 0.064(4) 0.013(3) 0.002(3) -0.014(3)
C7 0.028(3) 0.066(4) 0.061(4) 0.007(3) 0.000(3) -0.005(3)
C8 0.028(3) 0.057(4) 0.053(3) 0.004(3) -0.005(2) -0.003(2)
C9 0.039(3) 0.058(4) 0.060(4) 0.003(3) -0.002(3) 0.006(3)
C10 0.045(3) 0.074(4) 0.061(4) 0.003(3) -0.002(3) 0.011(3)
C11 0.048(4) 0.092(5) 0.068(4) 0.002(4) -0.014(3) 0.000(3)
C12 0.061(4) 0.090(5) 0.067(4) 0.022(4) -0.006(3) 0.014(4)
C13 0.044(3) 0.042(3) 0.053(3) 0.000(3) 0.003(3) 0.001(3)
C14 0.055(4) 0.063(4) 0.079(5) 0.022(4) 0.007(4) 0.006(3)
C15 0.062(4) 0.062(4) 0.070(4) 0.004(3) -0.008(3) -0.008(3)
C16 0.051(4) 0.067(5) 0.096(5) -0.014(4) -0.018(4) -0.011(3)
C17 0.041(3) 0.076(5) 0.074(4) -0.016(4) -0.006(3) -0.001(3)
C18 0.047(3) 0.068(4) 0.050(3) -0.002(3) -0.003(3) 0.012(3)
C19 0.035(3) 0.062(4) 0.046(3) 0.002(3) -0.002(2) 0.001(3)
C20 0.034(3) 0.050(3) 0.051(3) -0.001(3) -0.002(2) -0.006(2)
C21 0.095(7) 0.084(6) 0.150(10) 0.007(6) 0.040(7) -0.006(6)
C22A 0.030(5) 0.058(6) 0.056(6) -0.008(4) -0.005(4) -0.005(4)
C22B 0.038(12) 0.18(3) 0.062(14) -0.021(17) 0.023(11) -0.029(16)
C23 0.077(6) 0.149(10) 0.104(7) 0.039(7) 0.005(5) 0.011(6)
C24 0.063(5) 0.206(13) 0.120(8) 0.008(8) 0.030(5) 0.047(7)
Cl1 0.0757(12) 0.1212(17) 0.0659(11) 0.0269(11) 0.0152(9) -0.0072(12)
Cl2 0.0835(13) 0.1010(15) 0.0677(11) 0.0127(10) -0.0258(10) 0.0091(11)
N1 0.040(2) 0.057(3) 0.050(3) 0.011(2) -0.002(2) -0.002(2)
N2 0.037(3) 0.058(3) 0.086(4) 0.019(3) -0.001(3) 0.006(2)
N3 0.060(3) 0.058(3) 0.063(3) 0.017(2) -0.011(3) -0.005(3)
N4 0.108(5) 0.055(4) 0.120(6) 0.025(4) -0.042(5) -0.035(4)
O1 0.043(2) 0.046(2) 0.056(2) 0.0051(18) 0.0027(17) -0.0021(19)
O2 0.042(2) 0.054(2) 0.051(2) 0.0058(19) -0.0059(17) -0.0024(19)
